data_4119479
loop_
_publ_author_name
'Michael K. Coggins'
'Vlad Martin-Diaconescu'
'Serena DeBeer'
'Julie A. Kovacs'

_publ_contact_author_address
;
Department of Chemistry
University of Washington
Seattle
Washington, 98195, USA
;
_publ_contact_author_email kaminsky@chem.washington.edu
_publ_contact_author_fax 00(206)6858665
_publ_contact_author_name 'Werner Kaminsky'
_publ_contact_author_phone 00(206)5437585
_publ_section_title
;
 Correlation Between Structural, Spectroscopic, and Reactivity Properties
 Within a Series of Structurally Analogous Metastable
 Manganese(III)-Alkylperoxo Complexes
;
_journal_name_full 'Journal of the American Chemical Society'
_journal_page_first 4260
_journal_page_last 4272
_journal_paper_doi 10.1021/ja308915x
_journal_volume 135
_journal_year 2013
_chemical_formula_moiety 'C26 H40 Mn N4 O2 S, C24 H20 B'
_chemical_formula_sum 'C50 H60 B Mn N4 O2 S'
_chemical_formula_weight 846.83
_chemical_name_common michael054
_space_group_IT_number 2
_symmetry_cell_setting triclinic
_symmetry_Int_Tables_number 2
_symmetry_space_group_name_Hall '-P 1'
_symmetry_space_group_name_H-M 'P -1'
_atom_sites_solution_hydrogens geom
_atom_sites_solution_primary direct
_atom_sites_solution_secondary difmap
_audit_conform_dict_location ftp://ftp.iucr.org/pub/cif_core.dic
_audit_conform_dict_name cif_core.dic
_audit_conform_dict_version 2.4
_audit_creation_date 2011-07-28T11:12:59-00:00
_audit_creation_method 'WinGX routine CIF_UPDATE'
_cell_angle_alpha 77.689(4)
_cell_angle_beta 83.682(4)
_cell_angle_gamma 78.144(4)
_cell_formula_units_Z 2
_cell_length_a 9.5420(7)
_cell_length_b 14.5846(11)
_cell_length_c 16.4547(13)
_cell_measurement_reflns_used 574
_cell_measurement_temperature 100(2)
_cell_measurement_theta_max 20
_cell_measurement_theta_min 3
_cell_volume 2184.3(3)
_computing_cell_refinement 'SAINT (Bruker, 2007)'
_computing_data_collection 'APEX2 (Bruker, 2007)'
_computing_data_reduction 'SAINT (Bruker, 2007)'
_computing_molecular_graphics 'ORTEP-3 for Windows (Farrugia, 1997)'
_computing_publication_material 'SHELXL-97 (Sheldrick, 1997)'
_computing_structure_refinement 'SHELXL-97 (Sheldrick, 2008)'
_computing_structure_solution 'SHELXS97 (Sheldrick, 1997)'
_diffrn_ambient_temperature 100(2)
_diffrn_measured_fraction_theta_full 0.98
_diffrn_measured_fraction_theta_max 0.98
_diffrn_measurement_device_type 'Bruker APEXII CCD area-detector'
_diffrn_measurement_method '\f and \w scans'
_diffrn_radiation_monochromator graphite
_diffrn_radiation_type MoK\a
_diffrn_radiation_wavelength 0.71073
_diffrn_reflns_av_R_equivalents 0.0766
_diffrn_reflns_av_unetI/netI 0.1085
_diffrn_reflns_limit_h_max 11
_diffrn_reflns_limit_h_min -11
_diffrn_reflns_limit_k_max 17
_diffrn_reflns_limit_k_min -14
_diffrn_reflns_limit_l_max 19
_diffrn_reflns_limit_l_min -19
_diffrn_reflns_number 32127
_diffrn_reflns_theta_full 25
_diffrn_reflns_theta_max 25.34
_diffrn_reflns_theta_min 1.45
_diffrn_source 'fine-focus sealed tube'
_exptl_absorpt_coefficient_mu 0.395
_exptl_absorpt_correction_T_max 0.9616
_exptl_absorpt_correction_T_min 0.9077
_exptl_absorpt_correction_type multi-scan
_exptl_absorpt_process_details '(SADABS; Bruker, 2007)'
_exptl_crystal_colour purple
_exptl_crystal_density_diffrn 1.288
_exptl_crystal_description block
_exptl_crystal_F_000 900
_exptl_crystal_size_max 0.25
_exptl_crystal_size_mid 0.2
_exptl_crystal_size_min 0.1
_refine_diff_density_max 0.487
_refine_diff_density_min -0.722
_refine_diff_density_rms 0.072
_refine_ls_extinction_method none
_refine_ls_goodness_of_fit_ref 1.008
_refine_ls_hydrogen_treatment constr
_refine_ls_matrix_type full
_refine_ls_number_parameters 540
_refine_ls_number_reflns 7856
_refine_ls_number_restraints 10
_refine_ls_restrained_S_all 1.01
_refine_ls_R_factor_all 0.1436
_refine_ls_R_factor_gt 0.0667
_refine_ls_shift/su_max 0
_refine_ls_shift/su_mean 0
_refine_ls_structure_factor_coef Fsqd
_refine_ls_weighting_details 'calc w=1/[\s^2^(Fo^2^)+(0.0836P)^2^+1.3168P] where P=(Fo^2^+2Fc^2^)/3'
_refine_ls_weighting_scheme calc
_refine_ls_wR_factor_gt 0.1448
_refine_ls_wR_factor_ref 0.1786
_reflns_number_gt 4360
_reflns_number_total 7856
_reflns_threshold_expression >2\s(I)
_cod_data_source_file ja308915x_si_006.cif
_cod_data_source_block michael054_0m
_cod_database_code 4119479

loop_
_symmetry_equiv_pos_as_xyz
'x, y, z'
'-x, -y, -z'

loop_
_atom_site_label
_atom_site_type_symbol
_atom_site_fract_x
_atom_site_fract_y
_atom_site_fract_z
_atom_site_U_iso_or_equiv
_atom_site_adp_type
_atom_site_occupancy
_atom_site_symmetry_multiplicity
_atom_site_calc_flag
_atom_site_refinement_flags
C1 C 0.5887(6) 0.0043(3) 0.2853(3) 0.0452(13) Uani 1 1 d .
H1A H 0.5791 -0.0189 0.2348 0.068 Uiso 1 1 calc R
H1B H 0.5077 -0.0073 0.3256 0.068 Uiso 1 1 calc R
H1C H 0.6787 -0.0296 0.3097 0.068 Uiso 1 1 calc R
C2 C 0.4564(6) 0.1595(4) 0.2147(3) 0.0505(14) Uani 1 1 d .
H2A H 0.4539 0.2284 0.1985 0.076 Uiso 1 1 calc R
H2B H 0.3701 0.1477 0.2504 0.076 Uiso 1 1 calc R
H2C H 0.46 0.1325 0.1647 0.076 Uiso 1 1 calc R
C3 C 0.5897(5) 0.1122(3) 0.2626(3) 0.0342(11) Uani 1 1 d .
C4 C 0.7197(5) 0.1371(3) 0.2075(3) 0.0338(11) Uani 1 1 d .
C5 C 0.7556(6) 0.0940(4) 0.1310(3) 0.0516(14) Uani 1 1 d .
H5A H 0.7537 0.1451 0.0813 0.077 Uiso 1 1 calc R
H5B H 0.6849 0.0549 0.1278 0.077 Uiso 1 1 calc R
H5C H 0.8515 0.0539 0.1337 0.077 Uiso 1 1 calc R
C6 C 0.9119(5) 0.2226(3) 0.1655(3) 0.0357(11) Uani 1 1 d .
H6A H 0.887 0.2248 0.1082 0.043 Uiso 1 1 calc R
H6B H 0.9982 0.1722 0.1769 0.043 Uiso 1 1 calc R
C7 C 0.9483(5) 0.3175(4) 0.1693(3) 0.0436(13) Uani 1 1 d .
H7A H 1.0098 0.3373 0.1187 0.052 Uiso 1 1 calc R
H7B H 0.8583 0.3656 0.1676 0.052 Uiso 1 1 calc R
C8 C 1.0235(5) 0.3194(4) 0.2442(3) 0.0397(12) Uani 1 1 d .
H8A H 1.1031 0.2635 0.2519 0.048 Uiso 1 1 calc R
H8B H 1.0669 0.3774 0.2321 0.048 Uiso 1 1 calc R
C9 C 0.8701(5) 0.4174(4) 0.3340(3) 0.0438(13) Uani 1 1 d .
H9A H 0.9454 0.4571 0.3198 0.053 Uiso 1 1 calc R
H9B H 0.8365 0.4169 0.3932 0.053 Uiso 1 1 calc R
C10 C 0.7472(5) 0.4630(3) 0.2810(3) 0.0351(11) Uani 1 1 d .
C11 C 0.7300(6) 0.5572(4) 0.2408(4) 0.0561(16) Uani 1 1 d .
H11 H 0.8018 0.5933 0.242 0.067 Uiso 1 1 calc R
C12 C 0.6104(7) 0.5984(4) 0.1994(4) 0.0681(19) Uani 1 1 d .
H12 H 0.5972 0.6634 0.1715 0.082 Uiso 1 1 calc R
C13 C 0.5094(6) 0.5446(4) 0.1985(3) 0.0479(14) Uani 1 1 d .
H13 H 0.4245 0.5722 0.1703 0.057 Uiso 1 1 calc R
C14 C 0.5309(5) 0.4493(3) 0.2389(3) 0.0398(12) Uani 1 1 d .
C15 C 0.4172(6) 0.3912(4) 0.2427(5) 0.084(2) Uani 1 1 d .
H15A H 0.4458 0.3283 0.278 0.125 Uiso 1 1 calc R
H15B H 0.4047 0.3835 0.1863 0.125 Uiso 1 1 calc R
H15C H 0.3265 0.4239 0.2661 0.125 Uiso 1 1 calc R
C16 C 1.0274(5) 0.2759(4) 0.3944(3) 0.0468(14) Uani 1 1 d .
H16A H 0.9731 0.2875 0.4472 0.056 Uiso 1 1 calc R
H16B H 1.1113 0.3079 0.3868 0.056 Uiso 1 1 calc R
C17 C 1.0791(5) 0.1710(4) 0.4008(3) 0.0445(13) Uani 1 1 d .
C18 C 1.2090(6) 0.1267(5) 0.4350(3) 0.0612(14) Uani 1 1 d U
H18 H 1.2709 0.1626 0.4503 0.073 Uiso 1 1 calc R
C19 C 1.2442(6) 0.0282(5) 0.4459(4) 0.0692(16) Uani 1 1 d U
H19 H 1.33 -0.0049 0.4712 0.083 Uiso 1 1 calc R
C20 C 1.1561(6) -0.0220(5) 0.4204(3) 0.0625(14) Uani 1 1 d U
H20 H 1.1811 -0.0895 0.4266 0.075 Uiso 1 1 calc R
C21 C 1.0300(6) 0.0275(4) 0.3853(3) 0.0478(13) Uani 1 1 d U
C22 C 0.9339(6) -0.0231(4) 0.3534(4) 0.0610(16) Uani 1 1 d .
H22A H 0.8337 0.0028 0.3688 0.091 Uiso 1 1 calc R
H22B H 0.9558 -0.0915 0.3778 0.091 Uiso 1 1 calc R
H22C H 0.9489 -0.0141 0.2925 0.091 Uiso 1 1 calc R
C23 C 0.5296(6) 0.2949(4) 0.5440(4) 0.0566(15) Uani 1 1 d U
C24 C 0.4318(7) 0.3543(4) 0.4785(4) 0.0696(18) Uani 1 1 d .
H24A H 0.4871 0.3926 0.4355 0.104 Uiso 1 1 calc R
H24B H 0.3549 0.3968 0.5044 0.104 Uiso 1 1 calc R
H24C H 0.3899 0.3122 0.4531 0.104 Uiso 1 1 calc R
C25 C 0.6056(8) 0.3556(5) 0.5796(4) 0.084(2) Uani 1 1 d .
H25A H 0.6765 0.3146 0.6168 0.127 Uiso 1 1 calc R
H25B H 0.5358 0.3966 0.611 0.127 Uiso 1 1 calc R
H25C H 0.6543 0.3955 0.5342 0.127 Uiso 1 1 calc R
C26 C 0.4624(8) 0.2318(5) 0.6128(4) 0.0769(19) Uani 1 1 d .
H26A H 0.4313 0.1823 0.5908 0.115 Uiso 1 1 calc R
H26B H 0.3791 0.2695 0.6386 0.115 Uiso 1 1 calc R
H26C H 0.5321 0.2016 0.6546 0.115 Uiso 1 1 calc R
C27 C 0.8584(4) 0.3328(3) -0.0955(3) 0.0283(10) Uani 1 1 d .
C28 C 0.8871(5) 0.4225(3) -0.0915(3) 0.0382(12) Uani 1 1 d .
H28 H 0.9666 0.4435 -0.1249 0.046 Uiso 1 1 calc R
C29 C 0.8045(6) 0.4823(3) -0.0410(3) 0.0464(14) Uani 1 1 d .
H29 H 0.8297 0.5416 -0.0394 0.056 Uiso 1 1 calc R
C30 C 0.6874(6) 0.4550(4) 0.0060(3) 0.0458(14) Uani 1 1 d .
H30 H 0.6309 0.4948 0.0409 0.055 Uiso 1 1 calc R
C31 C 0.6522(5) 0.3692(4) 0.0021(3) 0.0428(13) Uani 1 1 d .
H31 H 0.5699 0.3502 0.0338 0.051 Uiso 1 1 calc R
C32 C 0.7360(5) 0.3101(3) -0.0477(3) 0.0311(11) Uani 1 1 d .
H32 H 0.7085 0.2515 -0.0493 0.037 Uiso 1 1 calc R
C33 C 1.1231(4) 0.2290(3) -0.1081(3) 0.0236(9) Uani 1 1 d .
C34 C 1.2327(5) 0.1602(3) -0.1346(3) 0.0368(12) Uani 1 1 d .
H34 H 1.2154 0.131 -0.1779 0.044 Uiso 1 1 calc R
C35 C 1.3634(5) 0.1326(3) -0.1016(3) 0.0402(12) Uani 1 1 d .
H35 H 1.4343 0.0864 -0.1233 0.048 Uiso 1 1 calc R
C36 C 1.3948(5) 0.1705(3) -0.0373(3) 0.0361(12) Uani 1 1 d .
H36 H 1.486 0.1515 -0.0146 0.043 Uiso 1 1 calc R
C37 C 1.2892(5) 0.2368(3) -0.0072(3) 0.0376(12) Uani 1 1 d .
H37 H 1.3063 0.2634 0.0379 0.045 Uiso 1 1 calc R
C38 C 1.1580(5) 0.2650(3) -0.0422(3) 0.0301(11) Uani 1 1 d .
H38 H 1.0877 0.3114 -0.0203 0.036 Uiso 1 1 calc R
C39 C 0.9795(5) 0.3171(3) -0.2485(3) 0.0330(11) Uani 1 1 d .
C40 C 1.0796(7) 0.2806(5) -0.3081(3) 0.0682(18) Uani 1 1 d .
H40 H 1.1518 0.2272 -0.2891 0.082 Uiso 1 1 calc R
C41 C 1.0799(9) 0.3171(6) -0.3919(4) 0.085(2) Uani 1 1 d .
H41 H 1.1477 0.2866 -0.4292 0.102 Uiso 1 1 calc R
C42 C 0.9874(11) 0.3940(6) -0.4212(4) 0.085(2) Uani 1 1 d .
H42 H 0.992 0.4207 -0.4792 0.101 Uiso 1 1 calc R
C43 C 0.8860(8) 0.4351(4) -0.3697(4) 0.073(2) Uani 1 1 d .
H43 H 0.8175 0.4897 -0.3911 0.087 Uiso 1 1 calc R
C44 C 0.8829(6) 0.3953(4) -0.2823(3) 0.0504(14) Uani 1 1 d .
H44 H 0.8107 0.4243 -0.2463 0.061 Uiso 1 1 calc R
C45 C 0.8963(4) 0.1675(3) -0.1493(3) 0.0245(10) Uani 1 1 d .
C46 C 0.8191(6) 0.1584(4) -0.2132(3) 0.0475(14) Uani 1 1 d .
H46 H 0.8108 0.2076 -0.2616 0.057 Uiso 1 1 calc R
C47 C 0.7533(6) 0.0804(4) -0.2098(3) 0.0547(15) Uani 1 1 d .
H47 H 0.7029 0.0769 -0.2554 0.066 Uiso 1 1 calc R
C48 C 0.7618(5) 0.0099(4) -0.1412(3) 0.0448(13) Uani 1 1 d .
H48 H 0.7166 -0.0431 -0.1383 0.054 Uiso 1 1 calc R
C49 C 0.8352(5) 0.0149(3) -0.0762(3) 0.0435(13) Uani 1 1 d .
H49 H 0.841 -0.0344 -0.0278 0.052 Uiso 1 1 calc R
C50 C 0.9013(5) 0.0922(3) -0.0813(3) 0.0336(11) Uani 1 1 d .
H50 H 0.953 0.0938 -0.0356 0.04 Uiso 1 1 calc R
N1 N 0.9346(4) 0.3185(3) 0.3245(2) 0.0328(9) Uani 1 1 d .
N2 N 0.7907(4) 0.1954(3) 0.2253(2) 0.0303(9) Uani 1 1 d .
N3 N 0.6509(4) 0.4074(2) 0.2788(2) 0.0318(9) Uani 1 1 d .
N4 N 0.9907(4) 0.1235(3) 0.3758(2) 0.0394(10) Uani 1 1 d .
O1 O 0.7304(3) 0.2643(3) 0.44455(18) 0.0456(8) Uani 1 1 d U
O2 O 0.6342(4) 0.2230(3) 0.5082(2) 0.0607(10) Uani 1 1 d U
B1 B 0.9655(5) 0.2622(3) -0.1500(3) 0.0252(11) Uani 1 1 d .
S1 S 0.58155(12) 0.15449(8) 0.36115(7) 0.0317(3) Uani 1 1 d .
Mn1 Mn 0.76215(7) 0.23774(5) 0.33873(4) 0.0292(2) Uani 1 1 d U

loop_
_atom_site_aniso_label
_atom_site_aniso_U_11
_atom_site_aniso_U_22
_atom_site_aniso_U_33
_atom_site_aniso_U_23
_atom_site_aniso_U_13
_atom_site_aniso_U_12
C1 0.056(3) 0.030(3) 0.052(3) -0.011(2) 0.003(3) -0.013(2)
C2 0.058(3) 0.042(3) 0.058(4) -0.016(3) -0.024(3) -0.006(3)
C3 0.044(3) 0.022(2) 0.039(3) -0.010(2) -0.006(2) -0.006(2)
C4 0.049(3) 0.026(3) 0.026(3) -0.005(2) -0.008(2) -0.003(2)
C5 0.082(4) 0.039(3) 0.039(3) -0.013(2) 0.004(3) -0.023(3)
C6 0.034(3) 0.038(3) 0.029(3) -0.002(2) 0.002(2) -0.003(2)
C7 0.037(3) 0.048(3) 0.042(3) -0.001(2) -0.002(2) -0.008(2)
C8 0.025(3) 0.046(3) 0.045(3) 0.000(2) -0.002(2) -0.011(2)
C9 0.040(3) 0.047(3) 0.051(3) -0.016(3) -0.003(3) -0.019(3)
C10 0.031(3) 0.031(3) 0.044(3) -0.007(2) 0.002(2) -0.010(2)
C11 0.044(3) 0.032(3) 0.086(4) -0.002(3) 0.016(3) -0.015(3)
C12 0.061(4) 0.034(3) 0.081(5) 0.021(3) 0.029(4) 0.004(3)
C13 0.047(3) 0.040(3) 0.042(3) 0.002(2) 0.004(3) 0.010(3)
C14 0.039(3) 0.031(3) 0.048(3) -0.013(2) -0.017(2) 0.010(2)
C15 0.067(4) 0.025(3) 0.167(7) -0.018(4) -0.079(5) 0.011(3)
C16 0.024(3) 0.080(4) 0.042(3) -0.007(3) -0.012(2) -0.021(3)
C17 0.029(3) 0.069(4) 0.027(3) 0.003(3) -0.001(2) -0.002(3)
C18 0.031(3) 0.105(3) 0.037(3) 0.001(3) -0.009(3) -0.001(3)
C19 0.037(3) 0.106(3) 0.041(3) 0.007(3) -0.011(3) 0.022(3)
C20 0.046(3) 0.075(3) 0.041(3) 0.007(3) 0.000(2) 0.024(2)
C21 0.041(3) 0.050(3) 0.036(3) 0.013(2) -0.002(2) 0.005(2)
C22 0.056(4) 0.037(3) 0.076(4) 0.002(3) -0.002(3) 0.007(3)
C23 0.046(3) 0.069(4) 0.058(4) -0.023(3) 0.008(2) -0.012(3)
C24 0.061(4) 0.068(4) 0.073(4) -0.010(3) -0.006(3) 0.002(3)
C25 0.087(5) 0.093(5) 0.084(5) -0.034(4) 0.005(4) -0.029(4)
C26 0.097(5) 0.064(4) 0.065(4) -0.001(3) 0.006(4) -0.022(4)
C27 0.023(2) 0.026(2) 0.031(3) 0.001(2) -0.006(2) 0.0030(19)
C28 0.026(3) 0.029(3) 0.057(3) -0.012(2) 0.002(2) 0.002(2)
C29 0.042(3) 0.027(3) 0.068(4) -0.017(3) -0.007(3) 0.006(2)
C30 0.037(3) 0.045(3) 0.047(3) -0.018(3) -0.002(3) 0.018(3)
C31 0.031(3) 0.049(3) 0.040(3) -0.002(2) 0.001(2) 0.004(2)
C32 0.025(2) 0.030(3) 0.032(3) 0.000(2) -0.004(2) 0.004(2)
C33 0.026(2) 0.018(2) 0.028(2) -0.0028(18) 0.0017(19) -0.0090(19)
C34 0.027(3) 0.035(3) 0.052(3) -0.022(2) -0.007(2) 0.000(2)
C35 0.027(3) 0.032(3) 0.065(4) -0.022(3) -0.008(2) 0.002(2)
C36 0.026(3) 0.030(3) 0.050(3) 0.001(2) -0.014(2) -0.005(2)
C37 0.040(3) 0.036(3) 0.041(3) -0.011(2) -0.010(2) -0.008(2)
C38 0.029(3) 0.027(2) 0.031(3) -0.007(2) -0.004(2) 0.003(2)
C39 0.033(3) 0.038(3) 0.031(3) -0.001(2) -0.005(2) -0.016(2)
C40 0.071(4) 0.091(5) 0.032(3) -0.002(3) 0.011(3) -0.011(4)
C41 0.113(6) 0.095(6) 0.039(4) -0.003(4) 0.013(4) -0.023(5)
C42 0.156(8) 0.074(5) 0.037(4) -0.007(4) 0.013(5) -0.067(6)
C43 0.109(6) 0.046(4) 0.068(5) 0.016(3) -0.051(4) -0.031(4)
C44 0.061(4) 0.047(3) 0.041(3) 0.013(3) -0.020(3) -0.020(3)
C45 0.020(2) 0.028(2) 0.024(2) -0.0051(19) 0.0001(19) -0.0015(19)
C46 0.056(3) 0.056(3) 0.036(3) 0.006(2) -0.013(3) -0.032(3)
C47 0.059(4) 0.078(4) 0.041(3) -0.008(3) -0.010(3) -0.043(3)
C48 0.038(3) 0.048(3) 0.057(4) -0.015(3) -0.001(3) -0.022(3)
C49 0.036(3) 0.036(3) 0.058(4) 0.006(2) -0.013(3) -0.015(2)
C50 0.034(3) 0.034(3) 0.033(3) 0.004(2) -0.012(2) -0.013(2)
N1 0.024(2) 0.045(2) 0.030(2) -0.0038(18) -0.0061(17) -0.0099(18)
N2 0.029(2) 0.030(2) 0.029(2) -0.0035(17) -0.0029(17) 0.0000(18)
N3 0.033(2) 0.027(2) 0.035(2) -0.0057(17) -0.0069(18) -0.0051(18)
N4 0.029(2) 0.048(3) 0.034(2) 0.0013(19) -0.0054(18) 0.000(2)
O1 0.0393(18) 0.074(2) 0.0264(13) -0.0096(15) -0.0038(12) -0.0173(17)
O2 0.068(3) 0.061(2) 0.0476(15) -0.0113(17) 0.0212(16) -0.0131(18)
B1 0.023(3) 0.027(3) 0.024(3) -0.002(2) -0.001(2) -0.005(2)
S1 0.0343(7) 0.0278(6) 0.0347(7) -0.0054(5) -0.0016(5) -0.0109(5)
Mn1 0.0258(4) 0.0340(4) 0.0292(4) -0.0055(3) -0.0032(3) -0.0092(3)

loop_
_atom_type_symbol
_atom_type_description
_atom_type_scat_dispersion_real
_atom_type_scat_dispersion_imag
_atom_type_scat_source
C C 0.0033 0.0016 'International Tables Vol C Tables 4.2.6.8 and 6.1.1.4'
H H 0 0 'International Tables Vol C Tables 4.2.6.8 and 6.1.1.4'
N N 0.0061 0.0033 'International Tables Vol C Tables 4.2.6.8 and 6.1.1.4'
O O 0.0106 0.006 'International Tables Vol C Tables 4.2.6.8 and 6.1.1.4'
B B 0.0013 0.0007 'International Tables Vol C Tables 4.2.6.8 and 6.1.1.4'
S S 0.1246 0.1234 'International Tables Vol C Tables 4.2.6.8 and 6.1.1.4'
Mn Mn 0.3368 0.7283 'International Tables Vol C Tables 4.2.6.8 and 6.1.1.4'

loop_
_geom_angle_atom_site_label_1
_geom_angle_atom_site_label_2
_geom_angle_atom_site_label_3
_geom_angle
C3 C1 H1A 109.5
C3 C1 H1B 109.5
H1A C1 H1B 109.5
C3 C1 H1C 109.5
H1A C1 H1C 109.5
H1B C1 H1C 109.5
C3 C2 H2A 109.5
C3 C2 H2B 109.5
H2A C2 H2B 109.5
C3 C2 H2C 109.5
H2A C2 H2C 109.5
H2B C2 H2C 109.5
C4 C3 C2 107.7(4)
C4 C3 C1 113.7(4)
C2 C3 C1 107.0(4)
C4 C3 S1 110.1(3)
C2 C3 S1 111.0(3)
C1 C3 S1 107.3(3)
N2 C4 C5 123.0(5)
N2 C4 C3 120.2(4)
C5 C4 C3 116.8(4)
C4 C5 H5A 109.5
C4 C5 H5B 109.5
H5A C5 H5B 109.5
C4 C5 H5C 109.5
H5A C5 H5C 109.5
H5B C5 H5C 109.5
N2 C6 C7 114.4(4)
N2 C6 H6A 108.7
C7 C6 H6A 108.7
N2 C6 H6B 108.7
C7 C6 H6B 108.7
H6A C6 H6B 107.6
C8 C7 C6 115.8(4)
C8 C7 H7A 108.3
C6 C7 H7A 108.3
C8 C7 H7B 108.3
C6 C7 H7B 108.3
H7A C7 H7B 107.4
N1 C8 C7 116.8(4)
N1 C8 H8A 108.1
C7 C8 H8A 108.1
N1 C8 H8B 108.1
C7 C8 H8B 108.1
H8A C8 H8B 107.3
N1 C9 C10 114.1(4)
N1 C9 H9A 108.7
C10 C9 H9A 108.7
N1 C9 H9B 108.7
C10 C9 H9B 108.7
H9A C9 H9B 107.6
N3 C10 C11 122.5(5)
N3 C10 C9 115.8(4)
C11 C10 C9 121.6(4)
C12 C11 C10 119.9(5)
C12 C11 H11 120.1
C10 C11 H11 120.1
C11 C12 C13 118.7(5)
C11 C12 H12 120.7
C13 C12 H12 120.7
C12 C13 C14 120.0(5)
C12 C13 H13 120
C14 C13 H13 120
N3 C14 C13 121.6(5)
N3 C14 C15 117.9(4)
C13 C14 C15 120.4(5)
C14 C15 H15A 109.5
C14 C15 H15B 109.5
H15A C15 H15B 109.5
C14 C15 H15C 109.5
H15A C15 H15C 109.5
H15B C15 H15C 109.5
N1 C16 C17 112.6(4)
N1 C16 H16A 109.1
C17 C16 H16A 109.1
N1 C16 H16B 109.1
C17 C16 H16B 109.1
H16A C16 H16B 107.8
N4 C17 C18 123.4(5)
N4 C17 C16 116.2(4)
C18 C17 C16 120.4(5)
C19 C18 C17 117.3(6)
C19 C18 H18 121.3
C17 C18 H18 121.3
C20 C19 C18 120.4(5)
C20 C19 H19 119.8
C18 C19 H19 119.8
C19 C20 C21 118.8(6)
C19 C20 H20 120.6
C21 C20 H20 120.6
N4 C21 C20 122.2(6)
N4 C21 C22 116.8(4)
C20 C21 C22 120.9(5)
C21 C22 H22A 109.5
C21 C22 H22B 109.5
H22A C22 H22B 109.5
C21 C22 H22C 109.5
H22A C22 H22C 109.5
H22B C22 H22C 109.5
O2 C23 C26 99.7(5)
O2 C23 C25 110.0(5)
C26 C23 C25 109.2(5)
O2 C23 C24 109.9(5)
C26 C23 C24 116.0(5)
C25 C23 C24 111.4(5)
C23 C24 H24A 109.5
C23 C24 H24B 109.5
H24A C24 H24B 109.5
C23 C24 H24C 109.5
H24A C24 H24C 109.5
H24B C24 H24C 109.5
C23 C25 H25A 109.5
C23 C25 H25B 109.5
H25A C25 H25B 109.5
C23 C25 H25C 109.5
H25A C25 H25C 109.5
H25B C25 H25C 109.5
C23 C26 H26A 109.5
C23 C26 H26B 109.5
H26A C26 H26B 109.5
C23 C26 H26C 109.5
H26A C26 H26C 109.5
H26B C26 H26C 109.5
C32 C27 C28 114.3(4)
C32 C27 B1 124.4(4)
C28 C27 B1 121.3(4)
C29 C28 C27 123.3(5)
C29 C28 H28 118.4
C27 C28 H28 118.4
C30 C29 C28 119.6(5)
C30 C29 H29 120.2
C28 C29 H29 120.2
C29 C30 C31 119.2(5)
C29 C30 H30 120.4
C31 C30 H30 120.4
C30 C31 C32 120.6(5)
C30 C31 H31 119.7
C32 C31 H31 119.7
C31 C32 C27 123.0(5)
C31 C32 H32 118.5
C27 C32 H32 118.5
C34 C33 C38 113.5(4)
C34 C33 B1 122.6(4)
C38 C33 B1 123.9(4)
C35 C34 C33 123.5(4)
C35 C34 H34 118.2
C33 C34 H34 118.2
C34 C35 C36 121.3(4)
C34 C35 H35 119.3
C36 C35 H35 119.3
C37 C36 C35 117.6(4)
C37 C36 H36 121.2
C35 C36 H36 121.2
C36 C37 C38 120.3(4)
C36 C37 H37 119.9
C38 C37 H37 119.9
C37 C38 C33 123.7(4)
C37 C38 H38 118.1
C33 C38 H38 118.1
C44 C39 C40 113.1(5)
C44 C39 B1 123.2(4)
C40 C39 B1 123.1(4)
C41 C40 C39 124.2(6)
C41 C40 H40 117.9
C39 C40 H40 117.9
C42 C41 C40 120.5(7)
C42 C41 H41 119.7
C40 C41 H41 119.7
C41 C42 C43 120.4(7)
C41 C42 H42 119.8
C43 C42 H42 119.8
C42 C43 C44 119.0(6)
C42 C43 H43 120.5
C44 C43 H43 120.5
C39 C44 C43 122.7(6)
C39 C44 H44 118.6
C43 C44 H44 118.6
C50 C45 C46 113.9(4)
C50 C45 B1 122.3(4)
C46 C45 B1 123.7(4)
C45 C46 C47 123.3(5)
C45 C46 H46 118.4
C47 C46 H46 118.4
C48 C47 C46 119.6(5)
C48 C47 H47 120.2
C46 C47 H47 120.2
C47 C48 C49 120.0(5)
C47 C48 H48 120
C49 C48 H48 120
C48 C49 C50 119.5(5)
C48 C49 H49 120.3
C50 C49 H49 120.3
C49 C50 C45 123.8(4)
C49 C50 H50 118.1
C45 C50 H50 118.1
C16 N1 C9 107.2(4)
C16 N1 C8 109.2(3)
C9 N1 C8 110.2(4)
C16 N1 Mn1 107.5(3)
C9 N1 Mn1 108.1(3)
C8 N1 Mn1 114.4(3)
C4 N2 C6 117.8(4)
C4 N2 Mn1 122.7(3)
C6 N2 Mn1 118.9(3)
C14 N3 C10 117.3(4)
C14 N3 Mn1 134.6(3)
C10 N3 Mn1 107.6(3)
C17 N4 C21 117.8(4)
C17 N4 Mn1 108.3(3)
C21 N4 Mn1 133.2(3)
O2 O1 Mn1 124.2(3)
O1 O2 C23 112.7(4)
C27 B1 C45 109.9(4)
C27 B1 C39 109.8(4)
C45 B1 C39 106.3(3)
C27 B1 C33 108.6(3)
C45 B1 C33 109.9(3)
C39 B1 C33 112.3(4)
C3 S1 Mn1 102.45(16)
O1 Mn1 N2 174.27(15)
O1 Mn1 N1 85.02(14)
N2 Mn1 N1 99.84(14)
O1 Mn1 S1 91.79(11)
N2 Mn1 S1 83.32(11)
N1 Mn1 S1 176.78(11)
O1 Mn1 N4 91.71(14)
N2 Mn1 N4 87.03(13)
N1 Mn1 N4 71.43(14)
S1 Mn1 N4 108.32(10)
O1 Mn1 N3 90.11(14)
N2 Mn1 N3 94.08(13)
N1 Mn1 N3 74.60(13)
S1 Mn1 N3 105.87(9)
N4 Mn1 N3 145.67(13)

loop_
_geom_bond_atom_site_label_1
_geom_bond_atom_site_label_2
_geom_bond_distance
C1 C3 1.540(6)
C1 H1A 0.98
C1 H1B 0.98
C1 H1C 0.98
C2 C3 1.531(6)
C2 H2A 0.98
C2 H2B 0.98
C2 H2C 0.98
C3 C4 1.513(7)
C3 S1 1.842(4)
C4 N2 1.287(6)
C4 C5 1.500(6)
C5 H5A 0.98
C5 H5B 0.98
C5 H5C 0.98
C6 N2 1.495(6)
C6 C7 1.510(7)
C6 H6A 0.99
C6 H6B 0.99
C7 C8 1.501(7)
C7 H7A 0.99
C7 H7B 0.99
C8 N1 1.488(6)
C8 H8A 0.99
C8 H8B 0.99
C9 N1 1.482(6)
C9 C10 1.495(7)
C9 H9A 0.99
C9 H9B 0.99
C10 N3 1.352(6)
C10 C11 1.377(7)
C11 C12 1.358(8)
C11 H11 0.95
C12 C13 1.364(8)
C12 H12 0.95
C13 C14 1.391(7)
C13 H13 0.95
C14 N3 1.350(5)
C14 C15 1.496(7)
C15 H15A 0.98
C15 H15B 0.98
C15 H15C 0.98
C16 N1 1.479(6)
C16 C17 1.493(7)
C16 H16A 0.99
C16 H16B 0.99
C17 N4 1.342(6)
C17 C18 1.393(7)
C18 C19 1.383(9)
C18 H18 0.95
C19 C20 1.371(9)
C19 H19 0.95
C20 C21 1.386(7)
C20 H20 0.95
C21 N4 1.352(6)
C21 C22 1.487(8)
C22 H22A 0.98
C22 H22B 0.98
C22 H22C 0.98
C23 O2 1.466(6)
C23 C26 1.476(8)
C23 C25 1.493(8)
C23 C24 1.508(8)
C24 H24A 0.98
C24 H24B 0.98
C24 H24C 0.98
C25 H25A 0.98
C25 H25B 0.98
C25 H25C 0.98
C26 H26A 0.98
C26 H26B 0.98
C26 H26C 0.98
C27 C32 1.392(6)
C27 C28 1.405(6)
C27 B1 1.635(6)
C28 C29 1.399(6)
C28 H28 0.95
C29 C30 1.366(7)
C29 H29 0.95
C30 C31 1.376(7)
C30 H30 0.95
C31 C32 1.388(6)
C31 H31 0.95
C32 H32 0.95
C33 C34 1.395(6)
C33 C38 1.398(6)
C33 B1 1.661(6)
C34 C35 1.365(6)
C34 H34 0.95
C35 C36 1.379(6)
C35 H35 0.95
C36 C37 1.375(6)
C36 H36 0.95
C37 C38 1.384(6)
C37 H37 0.95
C38 H38 0.95
C39 C44 1.368(7)
C39 C40 1.401(7)
C39 B1 1.651(7)
C40 C41 1.368(8)
C40 H40 0.95
C41 C42 1.314(10)
C41 H41 0.95
C42 C43 1.346(9)
C42 H42 0.95
C43 C44 1.431(8)
C43 H43 0.95
C44 H44 0.95
C45 C50 1.389(6)
C45 C46 1.392(6)
C45 B1 1.645(6)
C46 C47 1.396(7)
C46 H46 0.95
C47 C48 1.352(7)
C47 H47 0.95
C48 C49 1.364(7)
C48 H48 0.95
C49 C50 1.384(6)
C49 H49 0.95
C50 H50 0.95
N1 Mn1 2.178(4)
N2 Mn1 2.061(4)
N3 Mn1 2.517(4)
N4 Mn1 2.504(4)
O1 O2 1.431(5)
O1 Mn1 1.843(3)
S1 Mn1 2.2603(13)
